data_4102106
loop_
_publ_author_name
'Satoshi Takamizawa'
'Ei-ichi Nataka'
'Takamasa Akatsuka'
'Ryosuke Miyake'
'Yoshiki Kakizaki'
'Hirotoshi Takeuchi'
'Goro Maruta'
'Sadamu Takeda'

_publ_section_title
;
 Crystal Transformation and Host Molecular Motions in CO2 Adsorption
 Process of a Metal Benzoate Pyrazine (MII= Rh, Cu)
;
_journal_name_full 'Journal of the American Chemical Society'
_journal_page_first 3783
_journal_page_last 3792
_journal_paper_doi 10.1021/ja9091598
_journal_volume 132
_journal_year 2010
_chemical_formula_sum 'C33 H26 N2 O8 Rh2'
_chemical_formula_weight 784.38
_chemical_name_systematic
; 
 ? 
;
_space_group_IT_number 2
_symmetry_cell_setting triclinic
_symmetry_space_group_name_Hall '-P 1'
_symmetry_space_group_name_H-M 'P -1'
_atom_sites_solution_hydrogens geom
_atom_sites_solution_primary direct
_atom_sites_solution_secondary difmap
_audit_creation_method SHELXL-97
_cell_angle_alpha 79.896(7)
_cell_angle_beta 80.852(7)
_cell_angle_gamma 87.276(7)
_cell_formula_units_Z 2
_cell_length_a 10.463(3)
_cell_length_b 10.502(3)
_cell_length_c 15.753(5)
_cell_measurement_temperature 298
_cell_volume 1682.1(9)
_computing_cell_refinement 'Bruker SMART'
_computing_data_collection 'Bruker SMART'
_computing_data_reduction 'Bruker SAINT'
_computing_molecular_graphics 'Bruker SHELXTL'
_computing_publication_material 'Bruker SHELXTL'
_computing_structure_refinement 'SHELXL-97 (Sheldrick, 1997)'
_computing_structure_solution 'SHELXS-97 (Sheldrick, 1990)'
_diffrn_ambient_temperature 298
_diffrn_detector_area_resol_mean 8.366
_diffrn_measured_fraction_theta_full 0.996
_diffrn_measured_fraction_theta_max 0.996
_diffrn_measurement_device_type 'CCD area detector'
_diffrn_measurement_method 'phi and omega scans'
_diffrn_radiation_monochromator graphite
_diffrn_radiation_source 'fine-focus sealed tube'
_diffrn_radiation_type MoK\a
_diffrn_radiation_wavelength 0.71073
_diffrn_reflns_av_R_equivalents 0.0260
_diffrn_reflns_av_sigmaI/netI 0.0564
_diffrn_reflns_limit_h_max 12
_diffrn_reflns_limit_h_min -12
_diffrn_reflns_limit_k_max 12
_diffrn_reflns_limit_k_min -12
_diffrn_reflns_limit_l_max 18
_diffrn_reflns_limit_l_min -14
_diffrn_reflns_number 9750
_diffrn_reflns_theta_full 25.03
_diffrn_reflns_theta_max 25.03
_diffrn_reflns_theta_min 1.33
_exptl_absorpt_coefficient_mu 1.031
_exptl_absorpt_correction_T_max 0.9797
_exptl_absorpt_correction_T_min 0.7472
_exptl_absorpt_correction_type empirical
_exptl_absorpt_process_details
;
SADABS; sheldrick, 1996
;
_exptl_crystal_colour red
_exptl_crystal_density_diffrn 1.549
_exptl_crystal_density_method 'not measured'
_exptl_crystal_description 8.366
_exptl_crystal_F_000 782
_exptl_crystal_size_max 0.30
_exptl_crystal_size_mid 0.20
_exptl_crystal_size_min 0.02
_refine_diff_density_max 0.915
_refine_diff_density_min -0.679
_refine_diff_density_rms 0.114
_refine_ls_extinction_method none
_refine_ls_goodness_of_fit_ref 1.030
_refine_ls_hydrogen_treatment constr
_refine_ls_matrix_type full
_refine_ls_number_parameters 418
_refine_ls_number_reflns 5938
_refine_ls_number_restraints 540
_refine_ls_restrained_S_all 1.100
_refine_ls_R_factor_all 0.0804
_refine_ls_R_factor_gt 0.0540
_refine_ls_shift/su_max 0.000
_refine_ls_shift/su_mean 0.000
_refine_ls_structure_factor_coef Fsqd
_refine_ls_weighting_details 'calc w=1/[\s^2^(Fo^2^)+(0.0707P)^2^+1.1853P] where P=(Fo^2^+2Fc^2^)/3'
_refine_ls_weighting_scheme calc
_refine_ls_wR_factor_gt 0.1236
_refine_ls_wR_factor_ref 0.1392
_reflns_number_gt 4278
_reflns_number_total 5938
_reflns_threshold_expression >2sigma(I)
_cod_data_source_file ja9091598_si_001_07.cif
_cod_data_source_block 308251_2a_298K
_cod_database_code 4102106

loop_
_symmetry_equiv_pos_as_xyz
'x, y, z'
'-x, -y, -z'

loop_
_atom_site_label
_atom_site_type_symbol
_atom_site_fract_x
_atom_site_fract_y
_atom_site_fract_z
_atom_site_U_iso_or_equiv
_atom_site_adp_type
_atom_site_occupancy
_atom_site_symmetry_multiplicity
_atom_site_calc_flag
_atom_site_refinement_flags
_atom_site_disorder_assembly
_atom_site_disorder_group
C1 C 0.5993(6) 0.2941(7) 0.4397(4) 0.0463(13) Uani 1 1 d U . .
C2 C 0.6561(7) 0.1797(7) 0.4051(4) 0.0495(14) Uani 1 1 d U . .
C3 C 0.6569(7) 0.0604(7) 0.4583(5) 0.0592(16) Uani 1 1 d U . .
H3 H 0.6164 0.0516 0.5159 0.071 Uiso 1 1 calc R . .
C4 C 0.7162(8) -0.0451(8) 0.4278(5) 0.0678(17) Uani 1 1 d U . .
H4 H 0.7159 -0.1250 0.4643 0.081 Uiso 1 1 calc R . .
C5 C 0.7756(8) -0.0318(8) 0.3432(5) 0.0698(18) Uani 1 1 d U . .
H5 H 0.8199 -0.1021 0.3230 0.084 Uiso 1 1 calc R . .
C6 C 0.7710(8) 0.0844(8) 0.2875(6) 0.0713(18) Uani 1 1 d U . .
H6 H 0.8074 0.0913 0.2291 0.086 Uiso 1 1 calc R . .
C7 C 0.7120(7) 0.1902(8) 0.3189(5) 0.0629(17) Uani 1 1 d U . .
H7 H 0.7099 0.2693 0.2817 0.075 Uiso 1 1 calc R . .
C8 C 0.2941(8) 0.4684(8) 0.4312(5) 0.0614(15) Uani 1 1 d U . .
C9 C 0.1853(10) 0.4403(10) 0.3890(7) 0.0826(18) Uani 1 1 d U . .
C10 C 0.1915(11) 0.4811(11) 0.2992(7) 0.099(2) Uani 1 1 d U . .
H10 H 0.2601 0.5304 0.2673 0.118 Uiso 1 1 calc R . .
C11 C 0.0914(12) 0.4458(12) 0.2577(8) 0.115(2) Uani 1 1 d U . .
H11 H 0.0950 0.4708 0.1978 0.138 Uiso 1 1 calc R . .
C12 C -0.0064(13) 0.3783(12) 0.3028(9) 0.121(3) Uani 1 1 d U . .
H12 H -0.0685 0.3536 0.2730 0.145 Uiso 1 1 calc R . .
C13 C -0.0217(12) 0.3423(12) 0.3918(8) 0.116(2) Uani 1 1 d U . .
H13 H -0.0955 0.2999 0.4222 0.140 Uiso 1 1 calc R . .
C14 C 0.0813(10) 0.3725(11) 0.4377(8) 0.101(2) Uani 1 1 d U . .
H14 H 0.0767 0.3467 0.4977 0.121 Uiso 1 1 calc R . .
C15 C -0.1261(7) -0.0423(7) 0.8763(4) 0.0477(13) Uani 1 1 d U . .
C16 C -0.1935(8) -0.0693(8) 0.8075(5) 0.0604(15) Uani 1 1 d U . .
C17 C -0.1416(10) -0.0276(10) 0.7233(6) 0.086(2) Uani 1 1 d U . .
H17 H -0.0664 0.0205 0.7099 0.103 Uiso 1 1 calc R . .
C18 C -0.2034(10) -0.0580(11) 0.6561(7) 0.098(2) Uani 1 1 d U . .
H18 H -0.1691 -0.0294 0.5980 0.118 Uiso 1 1 calc R . .
C19 C -0.3154(10) -0.1306(10) 0.6763(7) 0.093(2) Uani 1 1 d U . .
H19 H -0.3580 -0.1482 0.6323 0.112 Uiso 1 1 calc R . .
C20 C -0.3607(9) -0.1744(10) 0.7597(6) 0.0813(19) Uani 1 1 d U . .
H20 H -0.4356 -0.2228 0.7743 0.098 Uiso 1 1 calc R . .
C21 C -0.2968(8) -0.1482(8) 0.8242(5) 0.0668(17) Uani 1 1 d U . .
H21 H -0.3255 -0.1861 0.8816 0.080 Uiso 1 1 calc R . .
C22 C 0.1393(7) -0.2096(6) 0.9799(4) 0.0467(13) Uani 1 1 d U . .
C23 C 0.2142(7) -0.3275(7) 0.9658(5) 0.0572(15) Uani 1 1 d U . .
C24 C 0.1637(8) -0.4479(8) 0.9998(5) 0.0670(17) Uani 1 1 d U . .
H24 H 0.0822 -0.4539 1.0337 0.080 Uiso 1 1 calc R . .
C25 C 0.2313(9) -0.5591(9) 0.9848(6) 0.0778(19) Uani 1 1 d U . .
H25 H 0.1954 -0.6394 1.0083 0.093 Uiso 1 1 calc R . .
C26 C 0.3501(9) -0.5518(10) 0.9357(6) 0.086(2) Uani 1 1 d U . .
H26 H 0.3962 -0.6270 0.9258 0.104 Uiso 1 1 calc R . .
C27 C 0.4022(10) -0.4343(10) 0.9011(6) 0.090(2) Uani 1 1 d U . .
H27 H 0.4838 -0.4295 0.8673 0.108 Uiso 1 1 calc R . .
C28 C 0.3344(9) -0.3219(9) 0.9157(6) 0.0783(19) Uani 1 1 d U . .
H28 H 0.3706 -0.2420 0.8914 0.094 Uiso 1 1 calc R . .
C29 C 0.2327(6) 0.3477(7) 0.7176(4) 0.0469(14) Uani 1 1 d U . .
H29 H 0.1930 0.4133 0.6826 0.056 Uiso 1 1 calc R . .
C30 C 0.1616(6) 0.2820(6) 0.7907(4) 0.0453(14) Uani 1 1 d U . .
H30 H 0.0747 0.3045 0.8047 0.054 Uiso 1 1 calc R . .
C31 C 0.3390(6) 0.1607(7) 0.8216(4) 0.0452(14) Uani 1 1 d U . .
C32 C 0.4121(7) 0.2262(7) 0.7466(4) 0.0481(14) Uani 1 1 d U . .
C33A C 0.4186(17) 0.0827(18) 0.8780(11) 0.060(4) Uani 0.425(10) 1 d PU . .
H33A H 0.4053 0.1103 0.9338 0.090 Uiso 0.425(10) 1 calc PR . .
H33B H 0.5080 0.0922 0.8525 0.090 Uiso 0.425(10) 1 calc PR . .
H33C H 0.3956 -0.0064 0.8853 0.090 Uiso 0.425(10) 1 calc PR . .
C33B C 0.5481(12) 0.1814(13) 0.7285(9) 0.063(3) Uani 0.575(10) 1 d PU . .
H33D H 0.6035 0.2548 0.7118 0.094 Uiso 0.575(10) 1 calc PR . .
H33E H 0.5576 0.1320 0.6819 0.094 Uiso 0.575(10) 1 calc PR . .
H33F H 0.5717 0.1282 0.7799 0.094 Uiso 0.575(10) 1 calc PR . .
N1 N 0.3595(5) 0.3201(5) 0.6948(3) 0.0459(13) Uani 1 1 d U . .
N2 N 0.2137(5) 0.1856(5) 0.8428(3) 0.0421(12) Uani 1 1 d U . .
O1 O 0.5346(4) 0.2776(4) 0.5160(3) 0.0506(12) Uani 1 1 d U . .
O2 O 0.6202(4) 0.4033(4) 0.3912(3) 0.0494(11) Uani 1 1 d U . .
O3 O 0.3816(5) 0.5402(5) 0.3854(3) 0.0603(13) Uani 1 1 d U . .
O4 O 0.2954(5) 0.4163(5) 0.5105(3) 0.0571(13) Uani 1 1 d U . .
O5 O -0.0263(4) 0.0278(5) 0.8551(3) 0.0492(11) Uani 1 1 d U . .
O6 O -0.1700(4) -0.0928(4) 0.9541(3) 0.0491(11) Uani 1 1 d U . .
O7 O 0.0362(4) -0.2218(4) 1.0352(3) 0.0483(11) Uani 1 1 d U . .
O8 O 0.1817(4) -0.1031(4) 0.9362(3) 0.0468(11) Uani 1 1 d U . .
Rh1 Rh 0.45425(5) 0.43397(5) 0.56685(3) 0.0427(2) Uani 1 1 d U . .
Rh2 Rh 0.07674(5) 0.06401(5) 0.94687(3) 0.03874(19) Uani 1 1 d U . .

loop_
_atom_site_aniso_label
_atom_site_aniso_U_11
_atom_site_aniso_U_22
_atom_site_aniso_U_33
_atom_site_aniso_U_23
_atom_site_aniso_U_13
_atom_site_aniso_U_12
C1 0.050(2) 0.045(2) 0.037(2) -0.001(2) 0.007(2) -0.003(2)
C2 0.053(3) 0.050(3) 0.042(2) -0.006(2) 0.004(2) -0.006(2)
C3 0.066(3) 0.056(3) 0.051(3) -0.007(2) 0.002(3) -0.003(3)
C4 0.076(3) 0.059(3) 0.065(3) -0.012(3) -0.001(3) -0.001(3)
C5 0.078(3) 0.064(3) 0.069(3) -0.022(3) 0.000(3) -0.003(3)
C6 0.080(3) 0.069(3) 0.062(3) -0.018(3) 0.004(3) -0.005(3)
C7 0.070(3) 0.061(3) 0.054(3) -0.010(3) 0.003(3) -0.005(3)
C8 0.060(3) 0.063(3) 0.059(3) -0.007(2) -0.004(2) -0.003(2)
C9 0.081(3) 0.082(3) 0.085(3) -0.015(3) -0.014(3) 0.002(3)
C10 0.098(3) 0.101(4) 0.100(3) -0.019(3) -0.023(3) 0.000(3)
C11 0.115(4) 0.117(4) 0.116(4) -0.020(3) -0.027(3) 0.001(3)
C12 0.119(4) 0.120(4) 0.127(4) -0.020(3) -0.028(3) -0.002(3)
C13 0.111(4) 0.114(4) 0.125(4) -0.019(3) -0.022(3) -0.007(3)
C14 0.097(3) 0.100(4) 0.108(4) -0.016(3) -0.021(3) -0.003(3)
C15 0.052(2) 0.049(2) 0.038(2) -0.001(2) 0.003(2) -0.008(2)
C16 0.062(3) 0.066(3) 0.050(2) -0.003(2) -0.002(2) -0.011(2)
C17 0.086(3) 0.098(3) 0.072(3) -0.008(3) -0.012(3) -0.017(3)
C18 0.100(3) 0.111(4) 0.084(3) -0.010(3) -0.015(3) -0.017(3)
C19 0.094(3) 0.103(4) 0.082(3) -0.010(3) -0.015(3) -0.019(3)
C20 0.083(3) 0.086(3) 0.073(3) -0.008(3) -0.012(3) -0.014(3)
C21 0.070(3) 0.070(3) 0.058(3) -0.006(3) -0.007(3) -0.008(3)
C22 0.053(2) 0.039(2) 0.041(2) 0.001(2) 0.007(2) -0.004(2)
C23 0.061(3) 0.047(3) 0.057(3) -0.003(2) 0.003(2) -0.002(2)
C24 0.070(3) 0.055(3) 0.071(3) -0.005(3) 0.000(3) -0.003(3)
C25 0.081(3) 0.062(3) 0.085(3) -0.008(3) -0.003(3) 0.001(3)
C26 0.089(3) 0.070(3) 0.094(3) -0.013(3) 0.000(3) 0.008(3)
C27 0.088(3) 0.076(3) 0.095(3) -0.013(3) 0.011(3) 0.008(3)
C28 0.078(3) 0.065(3) 0.082(3) -0.007(3) 0.012(3) 0.003(3)
C29 0.049(3) 0.042(3) 0.039(2) 0.005(2) 0.010(2) 0.003(2)
C30 0.046(3) 0.041(3) 0.039(2) 0.006(2) 0.010(2) 0.000(2)
C31 0.049(3) 0.042(3) 0.038(2) 0.002(2) 0.004(2) 0.001(2)
C32 0.049(3) 0.047(3) 0.042(2) 0.000(2) 0.004(2) 0.001(2)
C33A 0.058(6) 0.058(6) 0.058(6) -0.001(4) 0.001(4) -0.002(4)
C33B 0.060(5) 0.061(5) 0.059(5) 0.002(4) 0.004(4) 0.002(4)
N1 0.049(2) 0.042(2) 0.038(2) 0.002(2) 0.011(2) -0.003(2)
N2 0.048(2) 0.039(2) 0.033(2) 0.0040(19) 0.006(2) -0.004(2)
O1 0.057(2) 0.045(2) 0.039(2) 0.0033(19) 0.0162(19) -0.002(2)
O2 0.055(2) 0.046(2) 0.039(2) -0.0002(18) 0.0118(19) -0.003(2)
O3 0.061(3) 0.065(3) 0.048(2) 0.004(2) -0.003(2) -0.004(2)
O4 0.053(2) 0.059(3) 0.054(2) -0.001(2) 0.005(2) -0.011(2)
O5 0.058(2) 0.051(2) 0.033(2) 0.0030(18) 0.0050(19) -0.012(2)
O6 0.056(2) 0.048(2) 0.037(2) 0.0012(19) 0.0062(19) -0.013(2)
O7 0.054(2) 0.037(2) 0.044(2) 0.0042(18) 0.0136(19) -0.0059(19)
O8 0.051(2) 0.037(2) 0.043(2) 0.0007(18) 0.0120(19) -0.0030(19)
Rh1 0.0463(3) 0.0410(3) 0.0291(3) 0.0078(2) 0.0165(2) -0.0068(2)
Rh2 0.0493(3) 0.0331(3) 0.0240(3) 0.0052(2) 0.0152(2) -0.0088(2)

loop_
_atom_type_symbol
_atom_type_description
_atom_type_scat_dispersion_real
_atom_type_scat_dispersion_imag
_atom_type_scat_source
C C 0.0033 0.0016 'International Tables Vol C Tables 4.2.6.8 and 6.1.1.4'
H H 0.0000 0.0000 'International Tables Vol C Tables 4.2.6.8 and 6.1.1.4'
N N 0.0061 0.0033 'International Tables Vol C Tables 4.2.6.8 and 6.1.1.4'
O O 0.0106 0.0060 'International Tables Vol C Tables 4.2.6.8 and 6.1.1.4'
Rh Rh -1.1178 0.9187 'International Tables Vol C Tables 4.2.6.8 and 6.1.1.4'

loop_
_geom_angle_atom_site_label_1
_geom_angle_atom_site_label_2
_geom_angle_atom_site_label_3
_geom_angle
_geom_angle_site_symmetry_1
_geom_angle_site_symmetry_3
_geom_angle_publ_flag
O2 C1 O1 124.5(6) . . ?
O2 C1 C2 117.3(6) . . ?
O1 C1 C2 118.2(6) . . ?
C7 C2 C3 118.7(7) . . ?
C7 C2 C1 120.3(6) . . ?
C3 C2 C1 120.9(6) . . ?
C4 C3 C2 121.3(7) . . ?
C5 C4 C3 119.2(8) . . ?
C4 C5 C6 120.8(8) . . ?
C7 C6 C5 119.5(8) . . ?
C6 C7 C2 120.4(7) . . ?
O3 C8 O4 124.5(8) . . ?
O3 C8 C9 117.4(8) . . ?
O4 C8 C9 118.1(8) . . ?
C14 C9 C10 121.3(11) . . ?
C14 C9 C8 119.9(9) . . ?
C10 C9 C8 118.8(9) . . ?
C9 C10 C11 118.6(11) . . ?
C12 C11 C10 120.8(13) . . ?
C11 C12 C13 123.2(14) . . ?
C12 C13 C14 118.3(12) . . ?
C9 C14 C13 117.7(11) . . ?
O6 C15 O5 124.0(7) . . ?
O6 C15 C16 117.4(6) . . ?
O5 C15 C16 118.6(6) . . ?
C17 C16 C21 118.5(8) . . ?
C17 C16 C15 118.7(8) . . ?
C21 C16 C15 122.3(7) . . ?
C16 C17 C18 119.0(10) . . ?
C19 C18 C17 120.3(10) . . ?
C20 C19 C18 119.0(10) . . ?
C19 C20 C21 120.0(10) . . ?
C16 C21 C20 122.7(8) . . ?
O8 C22 O7 124.8(6) . . ?
O8 C22 C23 117.7(6) . . ?
O7 C22 C23 117.5(6) . . ?
C28 C23 C24 117.9(8) . . ?
C28 C23 C22 121.3(7) . . ?
C24 C23 C22 120.8(7) . . ?
C25 C24 C23 121.4(8) . . ?
C26 C25 C24 119.9(9) . . ?
C25 C26 C27 120.0(9) . . ?
C26 C27 C28 120.4(9) . . ?
C23 C28 C27 120.5(9) . . ?
N1 C29 C30 121.6(6) . . ?
N2 C30 C29 121.6(6) . . ?
N2 C31 C32 122.1(6) . . ?
N2 C31 C33A 125.0(8) . . ?
C32 C31 C33A 112.1(9) . . ?
N1 C32 C31 120.8(6) . . ?
N1 C32 C33B 123.5(7) . . ?
C31 C32 C33B 115.7(7) . . ?
C32 N1 C29 117.2(5) . . ?
C32 N1 Rh1 127.5(4) . . ?
C29 N1 Rh1 115.2(4) . . ?
C31 N2 C30 116.7(5) . . ?
C31 N2 Rh2 125.6(4) . . ?
C30 N2 Rh2 117.1(4) . . ?
C1 O1 Rh1 119.5(4) . . ?
C1 O2 Rh1 120.1(4) . 2_666 ?
C8 O3 Rh1 120.1(5) . 2_666 ?
C8 O4 Rh1 119.4(5) . . ?
C15 O5 Rh2 120.9(4) . . ?
C15 O6 Rh2 119.4(5) . 2_557 ?
C22 O7 Rh2 119.5(4) . 2_557 ?
C22 O8 Rh2 119.9(4) . . ?
O2 Rh1 O3 88.6(2) 2_666 2_666 ?
O2 Rh1 O4 91.2(2) 2_666 . ?
O3 Rh1 O4 175.74(18) 2_666 . ?
O2 Rh1 O1 175.81(16) 2_666 . ?
O3 Rh1 O1 91.4(2) 2_666 . ?
O4 Rh1 O1 88.4(2) . . ?
O2 Rh1 N1 88.31(18) 2_666 . ?
O3 Rh1 N1 93.1(2) 2_666 . ?
O4 Rh1 N1 91.1(2) . . ?
O1 Rh1 N1 95.87(18) . . ?
O2 Rh1 Rh1 88.21(12) 2_666 2_666 ?
O3 Rh1 Rh1 87.83(14) 2_666 2_666 ?
O4 Rh1 Rh1 87.92(13) . 2_666 ?
O1 Rh1 Rh1 87.61(12) . 2_666 ?
N1 Rh1 Rh1 176.36(14) . 2_666 ?
O7 Rh2 O5 90.6(2) 2_557 . ?
O7 Rh2 O6 89.0(2) 2_557 2_557 ?
O5 Rh2 O6 175.68(16) . 2_557 ?
O7 Rh2 O8 175.72(15) 2_557 . ?
O5 Rh2 O8 89.6(2) . . ?
O6 Rh2 O8 90.43(19) 2_557 . ?
O7 Rh2 N2 90.50(18) 2_557 . ?
O5 Rh2 N2 90.19(19) . . ?
O6 Rh2 N2 94.12(19) 2_557 . ?
O8 Rh2 N2 93.77(18) . . ?
O7 Rh2 Rh2 88.52(12) 2_557 2_557 ?
O5 Rh2 Rh2 87.26(12) . 2_557 ?
O6 Rh2 Rh2 88.42(12) 2_557 2_557 ?
O8 Rh2 Rh2 87.22(12) . 2_557 ?
N2 Rh2 Rh2 177.27(15) . 2_557 ?

loop_
_geom_bond_atom_site_label_1
_geom_bond_atom_site_label_2
_geom_bond_distance
_geom_bond_site_symmetry_2
_geom_bond_publ_flag
C1 O2 1.269(7) . ?
C1 O1 1.270(7) . ?
C1 C2 1.467(9) . ?
C2 C7 1.379(9) . ?
C2 C3 1.380(10) . ?
C3 C4 1.367(10) . ?
C4 C5 1.364(10) . ?
C5 C6 1.376(11) . ?
C6 C7 1.375(10) . ?
C8 O3 1.262(9) . ?
C8 O4 1.275(9) . ?
C8 C9 1.473(13) . ?
C9 C14 1.377(13) . ?
C9 C10 1.396(13) . ?
C10 C11 1.415(15) . ?
C11 C12 1.309(15) . ?
C12 C13 1.373(15) . ?
C13 C14 1.465(15) . ?
C15 O6 1.269(7) . ?
C15 O5 1.273(8) . ?
C15 C16 1.457(11) . ?
C16 C17 1.355(11) . ?
C16 C21 1.357(11) . ?
C17 C18 1.413(14) . ?
C18 C19 1.392(14) . ?
C19 C20 1.330(12) . ?
C20 C21 1.373(12) . ?
C22 O8 1.266(7) . ?
C22 O7 1.270(7) . ?
C22 C23 1.465(10) . ?
C23 C28 1.372(10) . ?
C23 C24 1.379(10) . ?
C24 C25 1.373(11) . ?
C25 C26 1.353(12) . ?
C26 C27 1.360(13) . ?
C27 C28 1.383(12) . ?
C29 N1 1.350(8) . ?
C29 C30 1.361(8) . ?
C30 N2 1.339(8) . ?
C31 N2 1.326(8) . ?
C31 C32 1.390(9) . ?
C31 C33A 1.439(17) . ?
C32 N1 1.322(8) . ?
C32 C33B 1.478(13) . ?
N1 Rh1 2.260(5) . ?
N2 Rh2 2.250(5) . ?
O1 Rh1 2.040(5) . ?
O2 Rh1 2.017(5) 2_666 ?
O3 Rh1 2.028(5) 2_666 ?
O4 Rh1 2.034(5) . ?
O5 Rh2 2.030(5) . ?
O6 Rh2 2.037(5) 2_557 ?
O7 Rh2 2.023(4) 2_557 ?
O8 Rh2 2.044(4) . ?
Rh1 O2 2.017(5) 2_666 ?
Rh1 O3 2.028(5) 2_666 ?
Rh1 Rh1 2.3951(10) 2_666 ?
Rh2 O7 2.023(4) 2_557 ?
Rh2 O6 2.037(5) 2_557 ?
Rh2 Rh2 2.3977(10) 2_557 ?

loop_
_geom_torsion_atom_site_label_1
_geom_torsion_atom_site_label_2
_geom_torsion_atom_site_label_3
_geom_torsion_atom_site_label_4
_geom_torsion
_geom_torsion_site_symmetry_1
_geom_torsion_site_symmetry_2
_geom_torsion_site_symmetry_3
_geom_torsion_site_symmetry_4
_geom_torsion_publ_flag
O2 C1 C2 C7 -9.8(11) . . . . ?
O1 C1 C2 C7 171.2(7) . . . . ?
O2 C1 C2 C3 169.0(7) . . . . ?
O1 C1 C2 C3 -10.0(11) . . . . ?
C7 C2 C3 C4 2.5(12) . . . . ?
C1 C2 C3 C4 -176.2(7) . . . . ?
C2 C3 C4 C5 0.1(13) . . . . ?
C3 C4 C5 C6 -3.3(14) . . . . ?
C4 C5 C6 C7 3.8(14) . . . . ?
C5 C6 C7 C2 -1.1(13) . . . . ?
C3 C2 C7 C6 -2.0(12) . . . . ?
C1 C2 C7 C6 176.8(7) . . . . ?
O3 C8 C9 C14 -174.1(9) . . . . ?
O4 C8 C9 C14 7.7(13) . . . . ?
O3 C8 C9 C10 7.3(13) . . . . ?
O4 C8 C9 C10 -170.9(9) . . . . ?
C14 C9 C10 C11 -3.1(17) . . . . ?
C8 C9 C10 C11 175.5(9) . . . . ?
C9 C10 C11 C12 1.2(18) . . . . ?
C10 C11 C12 C13 3(2) . . . . ?
C11 C12 C13 C14 -5(2) . . . . ?
C10 C9 C14 C13 1.1(16) . . . . ?
C8 C9 C14 C13 -177.5(9) . . . . ?
C12 C13 C14 C9 2.7(17) . . . . ?
O6 C15 C16 C17 -173.5(8) . . . . ?
O5 C15 C16 C17 5.1(12) . . . . ?
O6 C15 C16 C21 -1.9(12) . . . . ?
O5 C15 C16 C21 176.7(7) . . . . ?
C21 C16 C17 C18 5.5(14) . . . . ?
C15 C16 C17 C18 177.4(9) . . . . ?
C16 C17 C18 C19 -0.4(16) . . . . ?
C17 C18 C19 C20 -2.3(17) . . . . ?
C18 C19 C20 C21 -0.2(16) . . . . ?
C17 C16 C21 C20 -8.3(14) . . . . ?
C15 C16 C21 C20 -179.9(8) . . . . ?
C19 C20 C21 C16 5.6(15) . . . . ?
O8 C22 C23 C28 8.4(12) . . . . ?
O7 C22 C23 C28 -171.8(8) . . . . ?
O8 C22 C23 C24 -169.2(7) . . . . ?
O7 C22 C23 C24 10.7(12) . . . . ?
C28 C23 C24 C25 0.3(14) . . . . ?
C22 C23 C24 C25 178.0(8) . . . . ?
C23 C24 C25 C26 0.1(15) . . . . ?
C24 C25 C26 C27 -0.3(16) . . . . ?
C25 C26 C27 C28 0.1(17) . . . . ?
C24 C23 C28 C27 -0.6(14) . . . . ?
C22 C23 C28 C27 -178.2(8) . . . . ?
C26 C27 C28 C23 0.4(16) . . . . ?
N1 C29 C30 N2 -0.9(12) . . . . ?
N2 C31 C32 N1 2.5(12) . . . . ?
C33A C31 C32 N1 -167.6(11) . . . . ?
N2 C31 C32 C33B -175.8(9) . . . . ?
C33A C31 C32 C33B 14.1(14) . . . . ?
C31 C32 N1 C29 -0.7(11) . . . . ?
C33B C32 N1 C29 177.5(10) . . . . ?
C31 C32 N1 Rh1 -176.8(5) . . . . ?
C33B C32 N1 Rh1 1.4(13) . . . . ?
C30 C29 N1 C32 0.0(11) . . . . ?
C30 C29 N1 Rh1 176.5(6) . . . . ?
C32 C31 N2 C30 -3.3(11) . . . . ?
C33A C31 N2 C30 165.5(12) . . . . ?
C32 C31 N2 Rh2 167.9(6) . . . . ?
C33A C31 N2 Rh2 -23.4(14) . . . . ?
C29 C30 N2 C31 2.5(11) . . . . ?
C29 C30 N2 Rh2 -169.4(6) . . . . ?
O2 C1 O1 Rh1 0.9(10) . . . . ?
C2 C1 O1 Rh1 179.8(5) . . . . ?
O1 C1 O2 Rh1 -1.2(10) . . . 2_666 ?
C2 C1 O2 Rh1 179.9(5) . . . 2_666 ?
O4 C8 O3 Rh1 5.7(11) . . . 2_666 ?
C9 C8 O3 Rh1 -172.3(6) . . . 2_666 ?
O3 C8 O4 Rh1 -5.7(11) . . . . ?
C9 C8 O4 Rh1 172.4(6) . . . . ?
O6 C15 O5 Rh2 0.9(10) . . . . ?
C16 C15 O5 Rh2 -177.6(5) . . . . ?
O5 C15 O6 Rh2 -0.6(10) . . . 2_557 ?
C16 C15 O6 Rh2 177.9(5) . . . 2_557 ?
O8 C22 O7 Rh2 3.0(10) . . . 2_557 ?
C23 C22 O7 Rh2 -176.8(5) . . . 2_557 ?
O7 C22 O8 Rh2 -3.6(10) . . . . ?
C23 C22 O8 Rh2 176.3(5) . . . . ?
C8 O4 Rh1 O2 90.8(6) . . . 2_666 ?
C8 O4 Rh1 O3 2(3) . . . 2_666 ?
C8 O4 Rh1 O1 -85.0(6) . . . . ?
C8 O4 Rh1 N1 179.1(6) . . . . ?
C8 O4 Rh1 Rh1 2.6(6) . . . 2_666 ?
C1 O1 Rh1 O2 3(3) . . . 2_666 ?
C1 O1 Rh1 O3 -88.0(5) . . . 2_666 ?
C1 O1 Rh1 O4 87.8(5) . . . . ?
C1 O1 Rh1 N1 178.7(5) . . . . ?
C1 O1 Rh1 Rh1 -0.2(5) . . . 2_666 ?
C32 N1 Rh1 O2 -133.5(6) . . . 2_666 ?
C29 N1 Rh1 O2 50.4(5) . . . 2_666 ?
C32 N1 Rh1 O3 -44.9(7) . . . 2_666 ?
C29 N1 Rh1 O3 138.9(5) . . . 2_666 ?
C32 N1 Rh1 O4 135.3(6) . . . . ?
C29 N1 Rh1 O4 -40.8(5) . . . . ?
C32 N1 Rh1 O1 46.8(7) . . . . ?
C29 N1 Rh1 O1 -129.3(5) . . . . ?
C32 N1 Rh1 Rh1 -150(2) . . . 2_666 ?
C29 N1 Rh1 Rh1 34(3) . . . 2_666 ?
C15 O5 Rh2 O7 -89.1(5) . . . 2_557 ?
C15 O5 Rh2 O6 -3(3) . . . 2_557 ?
C15 O5 Rh2 O8 86.6(5) . . . . ?
C15 O5 Rh2 N2 -179.6(5) . . . . ?
C15 O5 Rh2 Rh2 -0.6(5) . . . 2_557 ?
C22 O8 Rh2 O7 7(3) . . . 2_557 ?
C22 O8 Rh2 O5 -85.3(5) . . . . ?
C22 O8 Rh2 O6 90.4(5) . . . 2_557 ?
C22 O8 Rh2 N2 -175.4(5) . . . . ?
C22 O8 Rh2 Rh2 2.0(5) . . . 2_557 ?
C31 N2 Rh2 O7 152.5(6) . . . 2_557 ?
C30 N2 Rh2 O7 -36.4(5) . . . 2_557 ?
C31 N2 Rh2 O5 -116.9(6) . . . . ?
C30 N2 Rh2 O5 54.2(5) . . . . ?
C31 N2 Rh2 O6 63.4(6) . . . 2_557 ?
C30 N2 Rh2 O6 -125.5(5) . . . 2_557 ?
C31 N2 Rh2 O8 -27.3(6) . . . . ?
C30 N2 Rh2 O8 143.8(5) . . . . ?
C31 N2 Rh2 Rh2 -138(3) . . . 2_557 ?
C30 N2 Rh2 Rh2 33(3) . . . 2_557 ?
